data_7128116
loop_
_publ_author_name
'Dhaka, Arun'
'Jeannin, Olivier'
'Aubert, Emmanuel'
'Espinosa, Enrique'
'Fourmigu\'e, Marc'

_publ_section_title
;
 Supramolecular rectangles through directional chalcogen bonding.
;
_journal_issue 37
_journal_name_full 'Chemical communications (Cambridge, England)'
_journal_page_first 4560
_journal_page_last 4563
_journal_paper_doi 10.1039/d1cc00789k
_journal_volume 57
_journal_year 2021
_chemical_formula_moiety 'C20 H14 Te2, C12 H12 N2'
_chemical_formula_sum 'C32 H26 N2 Te2'
_chemical_formula_weight 693.75
_space_group_IT_number 14
_space_group_name_Hall '-P 2yn'
_space_group_name_H-M_alt 'P 1 21/n 1'
_symmetry_cell_setting monoclinic
_symmetry_Int_Tables_number 14
_symmetry_space_group_name_Hall '-P 2yn'
_symmetry_space_group_name_H-M 'P 1 21/n 1'
_atom_sites_solution_hydrogens geom
_audit_conform_dict_location ftp://ftp.iucr.org/pub/cif_core.dic
_audit_conform_dict_name cif_core.dic
_audit_conform_dict_version 2.4.3
_audit_creation_date 2020-10-14T17:00:31-00:00
_audit_creation_method 'WinGX routine CIF_UPDATE'
_audit_update_record
;
2021-01-28 deposited with the CCDC.	2021-03-31 downloaded from the CCDC.
;
_cell_angle_alpha 90
_cell_angle_beta 113.683(2)
_cell_angle_gamma 90
_cell_formula_units_Z 4
_cell_length_a 10.6599(7)
_cell_length_b 24.9103(15)
_cell_length_c 11.7016(8)
_cell_measurement_reflns_used 6379
_cell_measurement_temperature 296(2)
_cell_measurement_theta_max 24.51
_cell_measurement_theta_min 2.33
_cell_measurement_wavelength 0.71073
_cell_volume 2845.6(3)
_computing_cell_refinement 'Bruker APEX2 (Bruker, 2014)'
_computing_data_collection 'Bruker APEX2 (Bruker, 2014)'
_computing_data_reduction 'Bruker APEX2 (Bruker, 2014)'
_computing_molecular_graphics 'Ortep for Windows (Farrugia, 2012)'
_computing_publication_material 'WinGX publication routines (Farrugia, 2012)'
_computing_structure_refinement 'SHELXL-2014/7 (Sheldrick, 2014)'
_diffrn_ambient_temperature 296(2)
_diffrn_detector 'CCD plate'
_diffrn_measured_fraction_theta_full 0.997
_diffrn_measured_fraction_theta_max 0.99
_diffrn_measurement_device_type 'APEXII, Bruker-AXS'
_diffrn_measurement_method 'CCD rotation images, thin slices'
_diffrn_orient_matrix_UB_11 -0.074471
_diffrn_orient_matrix_UB_12 0.023052
_diffrn_orient_matrix_UB_13 -0.059425
_diffrn_orient_matrix_UB_21 -0.05251
_diffrn_orient_matrix_UB_22 -0.003575
_diffrn_orient_matrix_UB_23 0.053766
_diffrn_orient_matrix_UB_31 0.046799
_diffrn_orient_matrix_UB_32 0.032671
_diffrn_orient_matrix_UB_33 0.047813
_diffrn_radiation_monochromator graphite
_diffrn_radiation_probe x-ray
_diffrn_radiation_source 'fine-focus sealed tube'
_diffrn_radiation_type MoK\a
_diffrn_radiation_wavelength 0.71073
_diffrn_reflns_av_R_equivalents 0.0357
_diffrn_reflns_av_unetI/netI 0.048
_diffrn_reflns_Laue_measured_fraction_full 0.997
_diffrn_reflns_Laue_measured_fraction_max 0.99
_diffrn_reflns_limit_h_max 13
_diffrn_reflns_limit_h_min -13
_diffrn_reflns_limit_k_max 32
_diffrn_reflns_limit_k_min -27
_diffrn_reflns_limit_l_max 14
_diffrn_reflns_limit_l_min -15
_diffrn_reflns_number 21215
_diffrn_reflns_point_group_measured_fraction_full 0.997
_diffrn_reflns_point_group_measured_fraction_max 0.99
_diffrn_reflns_theta_full 25.242
_diffrn_reflns_theta_max 27.536
_diffrn_reflns_theta_min 2.186
_diffrn_standards_number 0
_exptl_absorpt_coefficient_mu 2.072
_exptl_absorpt_correction_T_max 0.780
_exptl_absorpt_correction_T_min 0.646
_exptl_absorpt_correction_type multi-scan
_exptl_absorpt_process_details
;
  [Sheldrick, G.M. (2014). SADABS Bruker AXS Inc., Madison, Wisconsin, USA]
;
_exptl_crystal_colour orange
_exptl_crystal_density_diffrn 1.619
_exptl_crystal_density_method 'not measured'
_exptl_crystal_description prism
_exptl_crystal_F_000 1344
_exptl_crystal_size_max 0.23
_exptl_crystal_size_mid 0.18
_exptl_crystal_size_min 0.12
_refine_diff_density_max 0.988
_refine_diff_density_min -0.579
_refine_diff_density_rms 0.09
_refine_ls_extinction_method none
_refine_ls_goodness_of_fit_ref 1.023
_refine_ls_hydrogen_treatment constr
_refine_ls_matrix_type full
_refine_ls_number_constraints 0
_refine_ls_number_parameters 324
_refine_ls_number_reflns 6490
_refine_ls_number_restraints 6
_refine_ls_restrained_S_all 1.024
_refine_ls_R_factor_all 0.0912
_refine_ls_R_factor_gt 0.0501
_refine_ls_shift/su_max 0.001
_refine_ls_shift/su_mean 0
_refine_ls_structure_factor_coef Fsqd
_refine_ls_weighting_details 'w=1/[\s^2^(Fo^2^)+(0.0396P)^2^+5.7083P] where P=(Fo^2^+2Fc^2^)/3'
_refine_ls_weighting_scheme calc
_refine_ls_wR_factor_gt 0.1025
_refine_ls_wR_factor_ref 0.118
_reflns_Friedel_coverage 0
_reflns_number_gt 4174
_reflns_number_total 6490
_reflns_threshold_expression 'I > 2\s(I)'
_cod_data_source_file d1cc00789k2.cif
_cod_data_source_block BTMEA-bpe
_cod_depositor_comments 'Adding full bibliography for 7128116--7128119.cif.'
_cod_original_sg_symbol_H-M 'P 21/n'
_cod_database_code 7128116

loop_
_symmetry_equiv_pos_as_xyz
'x, y, z'
'-x+1/2, y+1/2, -z+1/2'
'-x, -y, -z'
'x-1/2, -y-1/2, z-1/2'

loop_
_atom_site_label
_atom_site_type_symbol
_atom_site_fract_x
_atom_site_fract_y
_atom_site_fract_z
_atom_site_U_iso_or_equiv
_atom_site_adp_type
_atom_site_occupancy
_atom_site_site_symmetry_order
_atom_site_calc_flag
_atom_site_refinement_flags_posn
_atom_site_refinement_flags_adp
_atom_site_refinement_flags_occupancy
_atom_site_disorder_assembly
_atom_site_disorder_group
C1 C 0.9705(5) 0.30375(19) 1.0552(4) 0.0446(12) Uani 1 1 d . . . . .
C2 C 1.0942(5) 0.2807(2) 1.1218(5) 0.0574(14) Uani 1 1 d . . . . .
H2 H 1.1578 0.2778 1.0862 0.069 Uiso 1 1 calc R U . . .
C3 C 1.1283(6) 0.2609(2) 1.2444(6) 0.0626(16) Uani 1 1 d . . . . .
H3 H 1.2139 0.2457 1.2885 0.075 Uiso 1 1 calc R U . . .
C4 C 1.0373(6) 0.2641(2) 1.2969(5) 0.0589(15) Uani 1 1 d . . . . .
H4 H 1.0622 0.2518 1.3781 0.071 Uiso 1 1 calc R U . . .
C5 C 0.9043(5) 0.28581(19) 1.2317(4) 0.0458(12) Uani 1 1 d . . . . .
C6 C 0.8690(5) 0.30646(17) 1.1081(4) 0.0392(11) Uani 1 1 d . . . . .
C7 C 0.7379(5) 0.32701(18) 1.0428(4) 0.0382(11) Uani 1 1 d . . . . .
H7 H 0.7157 0.341 0.9633 0.046 Uiso 1 1 calc R U . . .
C8 C 0.8059(6) 0.2863(2) 1.2811(5) 0.0516(13) Uani 1 1 d . . . . .
H8 H 0.8287 0.2729 1.3611 0.062 Uiso 1 1 calc R U . . .
C9 C 0.5018(5) 0.3464(2) 1.0233(5) 0.0464(12) Uani 1 1 d . . . . .
C10 C 0.6396(5) 0.32726(18) 1.0918(4) 0.0414(11) Uani 1 1 d . . . . .
C11 C 0.6744(6) 0.3062(2) 1.2154(5) 0.0506(13) Uani 1 1 d . . . . .
C12 C 0.5732(6) 0.3065(3) 1.2666(5) 0.0644(16) Uani 1 1 d . . . . .
H12 H 0.5953 0.2935 1.3469 0.077 Uiso 1 1 calc R U . . .
C13 C 0.4465(7) 0.3252(3) 1.2002(6) 0.0714(17) Uani 1 1 d . . . . .
H13 H 0.3825 0.3253 1.2356 0.086 Uiso 1 1 calc R U . . .
C14 C 0.4084(6) 0.3449(2) 1.0768(5) 0.0628(15) Uani 1 1 d . . . . .
H14 H 0.3193 0.3568 1.0318 0.075 Uiso 1 1 calc R U . . .
C15 C 0.9388(5) 0.3250(2) 0.9333(5) 0.0473(12) Uani 1 1 d . . . . .
C16 C 0.9153(6) 0.3435(3) 0.8338(5) 0.0623(15) Uani 1 1 d . . . . .
C17 C 0.4609(5) 0.3668(2) 0.8986(5) 0.0468(12) Uani 1 1 d . . . . .
C18 C 0.4229(5) 0.3821(2) 0.7939(5) 0.0549(14) Uani 1 1 d . . . . .
C19 C 1.0127(9) 0.3350(3) 0.6260(8) 0.111(3) Uani 1 1 d . . . . .
H19A H 1.1015 0.341 0.6912 0.167 Uiso 1 1 calc R U . . .
H19B H 1.0132 0.3458 0.5475 0.167 Uiso 1 1 calc R U . . .
H19C H 0.9904 0.2975 0.6229 0.167 Uiso 1 1 calc R U . . .
C20A C 0.414(2) 0.3408(6) 0.5398(13) 0.093(6) Uani 0.65(2) 1 d . . P . .
H20A H 0.5013 0.3469 0.5375 0.139 Uiso 0.65(2) 1 calc R U P . .
H20B H 0.4191 0.3105 0.5926 0.139 Uiso 0.65(2) 1 calc R U P . .
H20C H 0.347 0.3336 0.457 0.139 Uiso 0.65(2) 1 calc R U P . .
C20B C 0.333(4) 0.3370(12) 0.544(3) 0.093(6) Uani 0.35(2) 1 d . . P . .
H20D H 0.2989 0.3387 0.4546 0.139 Uiso 0.35(2) 1 calc R U P . .
H20E H 0.4199 0.3194 0.5767 0.139 Uiso 0.35(2) 1 calc R U P . .
H20F H 0.269 0.3173 0.5671 0.139 Uiso 0.35(2) 1 calc R U P . .
C21 C 0.6947(8) 0.4361(3) 0.3462(6) 0.0731(17) Uani 1 1 d . . . . .
H21 H 0.6232 0.4258 0.3678 0.088 Uiso 1 1 calc R U . . .
C22 C 0.6628(7) 0.4599(2) 0.2332(6) 0.0713(17) Uani 1 1 d . . . . .
H22 H 0.5715 0.4646 0.1792 0.086 Uiso 1 1 calc R U . . .
C23 C 0.7645(7) 0.4770(3) 0.1989(6) 0.079(2) Uani 1 1 d . U . . .
C24 C 0.8972(8) 0.4702(4) 0.2857(7) 0.107(3) Uani 1 1 d . U . . .
H24 H 0.9708 0.4827 0.2697 0.129 Uiso 1 1 calc R U . . .
C25 C 0.9186(8) 0.4445(4) 0.3966(7) 0.106(3) Uani 1 1 d . . . . .
H25 H 1.0085 0.4395 0.4535 0.128 Uiso 1 1 calc R U . . .
C26 C 0.7316(8) 0.5037(4) 0.0734(7) 0.105(2) Uani 1 1 d . . . . .
H26A H 0.6407 0.4923 0.017 0.127 Uiso 1 1 calc R U . . .
H26B H 0.728 0.5422 0.0844 0.127 Uiso 1 1 calc R U . . .
C27 C 0.8205(8) 0.4939(4) 0.0160(7) 0.105(2) Uani 1 1 d . . . . .
H27A H 0.8274 0.4553 0.0087 0.127 Uiso 1 1 calc R U . . .
H27B H 0.9105 0.5068 0.0709 0.127 Uiso 1 1 calc R U . . .
C28 C 0.6751(7) 0.5139(3) -0.3318(6) 0.0758(19) Uani 1 1 d . . . . .
H28 H 0.6188 0.4948 -0.4019 0.091 Uiso 1 1 calc R U . . .
C29 C 0.7001(7) 0.4923(3) -0.2164(6) 0.0721(17) Uani 1 1 d . . . . .
H29 H 0.6592 0.46 -0.2103 0.087 Uiso 1 1 calc R U . . .
C30 C 0.7852(6) 0.5182(3) -0.1110(5) 0.0593(15) Uani 1 1 d . . . . .
C31 C 0.8384(6) 0.5667(3) -0.1289(6) 0.0659(16) Uani 1 1 d . . . . .
H31 H 0.895 0.5868 -0.0606 0.079 Uiso 1 1 calc R U . . .
C32 C 0.8073(7) 0.5848(2) -0.2471(6) 0.0639(15) Uani 1 1 d . . . . .
H32 H 0.8465 0.617 -0.2563 0.077 Uiso 1 1 calc R U . . .
N1 N 0.8202(7) 0.4269(2) 0.4263(5) 0.0787(16) Uani 1 1 d . . . . .
N2 N 0.7256(5) 0.5599(2) -0.3494(4) 0.0613(12) Uani 1 1 d . . . . .
Te1 Te 0.86542(5) 0.38005(2) 0.66223(4) 0.07778(17) Uani 1 1 d . . . . .
Te2 Te 0.35280(4) 0.41114(2) 0.61298(3) 0.05763(14) Uani 1 1 d . . . . .

loop_
_atom_site_aniso_label
_atom_site_aniso_U_11
_atom_site_aniso_U_22
_atom_site_aniso_U_33
_atom_site_aniso_U_23
_atom_site_aniso_U_13
_atom_site_aniso_U_12
C1 0.044(3) 0.043(3) 0.041(3) -0.002(2) 0.011(2) -0.009(2)
C2 0.040(3) 0.064(3) 0.063(4) -0.002(3) 0.015(3) -0.010(3)
C3 0.046(3) 0.060(4) 0.063(4) 0.012(3) 0.002(3) 0.005(3)
C4 0.062(4) 0.061(3) 0.041(3) 0.016(3) 0.007(3) 0.000(3)
C5 0.051(3) 0.041(3) 0.034(3) 0.006(2) 0.005(2) -0.003(2)
C6 0.047(3) 0.034(2) 0.032(2) -0.0017(19) 0.011(2) -0.010(2)
C7 0.041(3) 0.042(3) 0.025(2) 0.0011(19) 0.007(2) -0.005(2)
C8 0.063(4) 0.055(3) 0.034(3) 0.008(2) 0.016(2) -0.003(3)
C9 0.050(3) 0.048(3) 0.042(3) -0.003(2) 0.019(2) -0.001(2)
C10 0.048(3) 0.040(3) 0.031(2) -0.005(2) 0.011(2) -0.004(2)
C11 0.064(4) 0.050(3) 0.039(3) -0.002(2) 0.021(3) -0.008(3)
C12 0.070(4) 0.088(4) 0.045(3) 0.003(3) 0.033(3) -0.012(3)
C13 0.060(4) 0.104(5) 0.060(4) -0.005(4) 0.035(3) -0.008(4)
C14 0.059(4) 0.076(4) 0.055(3) -0.008(3) 0.024(3) 0.005(3)
C15 0.040(3) 0.060(3) 0.043(3) -0.001(2) 0.017(2) -0.009(2)
C16 0.055(3) 0.082(4) 0.052(3) 0.005(3) 0.022(3) -0.008(3)
C17 0.044(3) 0.049(3) 0.045(3) -0.001(2) 0.015(2) 0.008(2)
C18 0.048(3) 0.060(3) 0.048(3) 0.001(3) 0.010(3) 0.010(3)
C19 0.138(8) 0.126(7) 0.093(6) 0.035(5) 0.071(6) 0.046(6)
C20A 0.145(16) 0.073(6) 0.063(5) 0.006(4) 0.044(9) 0.063(11)
C20B 0.145(16) 0.073(6) 0.063(5) 0.006(4) 0.044(9) 0.063(11)
C21 0.084(5) 0.067(4) 0.072(4) 0.007(3) 0.035(4) 0.004(4)
C22 0.081(5) 0.071(4) 0.060(4) 0.003(3) 0.025(3) 0.013(3)
C23 0.084(5) 0.104(5) 0.053(4) 0.033(3) 0.031(3) 0.038(4)
C24 0.074(5) 0.169(8) 0.086(5) 0.059(5) 0.040(4) 0.021(5)
C25 0.077(5) 0.159(8) 0.074(5) 0.060(5) 0.022(4) 0.027(5)
C26 0.102(4) 0.157(5) 0.070(3) 0.048(3) 0.048(3) 0.055(4)
C27 0.102(4) 0.157(5) 0.070(3) 0.048(3) 0.048(3) 0.055(4)
C28 0.084(5) 0.074(4) 0.048(3) 0.004(3) 0.004(3) -0.007(4)
C29 0.078(4) 0.065(4) 0.069(4) 0.013(3) 0.026(3) -0.012(3)
C30 0.054(3) 0.079(4) 0.045(3) 0.012(3) 0.020(3) 0.016(3)
C31 0.071(4) 0.069(4) 0.052(4) -0.007(3) 0.018(3) 0.002(3)
C32 0.079(4) 0.056(3) 0.056(4) 0.004(3) 0.027(3) -0.003(3)
N1 0.095(4) 0.088(4) 0.058(3) 0.021(3) 0.035(3) 0.005(3)
N2 0.077(3) 0.063(3) 0.043(3) 0.009(2) 0.022(2) 0.006(3)
Te1 0.0829(3) 0.1008(4) 0.0567(3) 0.0245(2) 0.0354(2) 0.0155(3)
Te2 0.0634(2) 0.0553(2) 0.0450(2) 0.00540(17) 0.01216(17) 0.00694(18)

loop_
_atom_type_symbol
_atom_type_description
_atom_type_scat_dispersion_real
_atom_type_scat_dispersion_imag
_atom_type_scat_source
C C 0.0033 0.0016 'International Tables Vol C Tables 4.2.6.8 and 6.1.1.4'
H H 0 0 'International Tables Vol C Tables 4.2.6.8 and 6.1.1.4'
N N 0.0061 0.0033 'International Tables Vol C Tables 4.2.6.8 and 6.1.1.4'
Te Te -0.5308 1.6751 'International Tables Vol C Tables 4.2.6.8 and 6.1.1.4'

loop_
_geom_angle_atom_site_label_1
_geom_angle_atom_site_label_2
_geom_angle_atom_site_label_3
_geom_angle
_geom_angle_site_symmetry_1
_geom_angle_site_symmetry_3
_geom_angle_publ_flag
C2 C1 C15 121.0(5) . . ?
C2 C1 C6 119.6(5) . . ?
C15 C1 C6 119.5(4) . . ?
C1 C2 C3 121.4(6) . . ?
C1 C2 H2 119.3 . . ?
C3 C2 H2 119.3 . . ?
C4 C3 C2 120.2(5) . . ?
C4 C3 H3 119.9 . . ?
C2 C3 H3 119.9 . . ?
C3 C4 C5 121.8(5) . . ?
C3 C4 H4 119.1 . . ?
C5 C4 H4 119.1 . . ?
C8 C5 C4 122.7(5) . . ?
C8 C5 C6 118.8(4) . . ?
C4 C5 C6 118.5(5) . . ?
C7 C6 C5 118.9(4) . . ?
C7 C6 C1 122.6(4) . . ?
C5 C6 C1 118.4(4) . . ?
C10 C7 C6 122.3(4) . . ?
C10 C7 H7 118.8 . . ?
C6 C7 H7 118.8 . . ?
C5 C8 C11 122.4(5) . . ?
C5 C8 H8 118.8 . . ?
C11 C8 H8 118.8 . . ?
C14 C9 C17 119.5(5) . . ?
C14 C9 C10 120.1(5) . . ?
C17 C9 C10 120.5(5) . . ?
C7 C10 C11 118.8(4) . . ?
C7 C10 C9 122.9(4) . . ?
C11 C10 C9 118.2(5) . . ?
C8 C11 C12 122.3(5) . . ?
C8 C11 C10 118.8(5) . . ?
C12 C11 C10 119.0(5) . . ?
C13 C12 C11 120.9(5) . . ?
C13 C12 H12 119.6 . . ?
C11 C12 H12 119.6 . . ?
C12 C13 C14 121.3(6) . . ?
C12 C13 H13 119.4 . . ?
C14 C13 H13 119.4 . . ?
C9 C14 C13 120.6(5) . . ?
C9 C14 H14 119.7 . . ?
C13 C14 H14 119.7 . . ?
C16 C15 C1 178.2(6) . . ?
C15 C16 Te1 175.9(6) . . ?
C18 C17 C9 177.2(6) . . ?
C17 C18 Te2 177.8(5) . . ?
Te1 C19 H19A 109.5 . . ?
Te1 C19 H19B 109.5 . . ?
H19A C19 H19B 109.5 . . ?
Te1 C19 H19C 109.5 . . ?
H19A C19 H19C 109.5 . . ?
H19B C19 H19C 109.5 . . ?
Te2 C20A H20A 109.5 . . ?
Te2 C20A H20B 109.5 . . ?
H20A C20A H20B 109.5 . . ?
Te2 C20A H20C 109.5 . . ?
H20A C20A H20C 109.5 . . ?
H20B C20A H20C 109.5 . . ?
Te2 C20B H20D 109.5 . . ?
Te2 C20B H20E 109.5 . . ?
H20D C20B H20E 109.5 . . ?
Te2 C20B H20F 109.5 . . ?
H20D C20B H20F 109.5 . . ?
H20E C20B H20F 109.5 . . ?
N1 C21 C22 123.8(7) . . ?
N1 C21 H21 118.1 . . ?
C22 C21 H21 118.1 . . ?
C21 C22 C23 120.1(6) . . ?
C21 C22 H22 119.9 . . ?
C23 C22 H22 119.9 . . ?
C22 C23 C24 116.5(6) . . ?
C22 C23 C26 121.2(6) . . ?
C24 C23 C26 122.3(7) . . ?
C25 C24 C23 118.8(7) . . ?
C25 C24 H24 120.6 . . ?
C23 C24 H24 120.6 . . ?
N1 C25 C24 123.9(7) . . ?
N1 C25 H25 118 . . ?
C24 C25 H25 118 . . ?
C27 C26 C23 117.0(6) . . ?
C27 C26 H26A 108 . . ?
C23 C26 H26A 108 . . ?
C27 C26 H26B 108 . . ?
C23 C26 H26B 108 . . ?
H26A C26 H26B 107.3 . . ?
C26 C27 C30 117.3(6) . . ?
C26 C27 H27A 108 . . ?
C30 C27 H27A 108 . . ?
C26 C27 H27B 108 . . ?
C30 C27 H27B 108 . . ?
H27A C27 H27B 107.2 . . ?
N2 C28 C29 124.3(6) . . ?
N2 C28 H28 117.8 . . ?
C29 C28 H28 117.8 . . ?
C30 C29 C28 119.9(6) . . ?
C30 C29 H29 120.1 . . ?
C28 C29 H29 120.1 . . ?
C29 C30 C31 116.1(5) . . ?
C29 C30 C27 120.9(6) . . ?
C31 C30 C27 123.0(6) . . ?
C32 C31 C30 119.6(6) . . ?
C32 C31 H31 120.2 . . ?
C30 C31 H31 120.2 . . ?
N2 C32 C31 124.5(6) . . ?
N2 C32 H32 117.7 . . ?
C31 C32 H32 117.7 . . ?
C25 N1 C21 116.7(6) . . ?
C28 N2 C32 115.6(5) . . ?
C16 Te1 C19 92.2(3) . . ?
C20B Te2 C18 91.6(8) . . ?
C20B Te2 C20A 24.3(10) . . ?
C18 Te2 C20A 94.5(4) . . ?

loop_
_geom_bond_atom_site_label_1
_geom_bond_atom_site_label_2
_geom_bond_distance
_geom_bond_site_symmetry_2
_geom_bond_publ_flag
C1 C2 1.361(7) . ?
C1 C15 1.428(7) . ?
C1 C6 1.448(7) . ?
C2 C3 1.419(8) . ?
C2 H2 0.93 . ?
C3 C4 1.343(8) . ?
C3 H3 0.93 . ?
C4 C5 1.420(7) . ?
C4 H4 0.93 . ?
C5 C8 1.385(7) . ?
C5 C6 1.436(6) . ?
C6 C7 1.394(6) . ?
C7 C10 1.382(7) . ?
C7 H7 0.93 . ?
C8 C11 1.391(7) . ?
C8 H8 0.93 . ?
C9 C14 1.373(7) . ?
C9 C17 1.438(7) . ?
C9 C10 1.442(7) . ?
C10 C11 1.441(7) . ?
C11 C12 1.429(7) . ?
C12 C13 1.342(8) . ?
C12 H12 0.93 . ?
C13 C14 1.421(8) . ?
C13 H13 0.93 . ?
C14 H14 0.93 . ?
C15 C16 1.182(7) . ?
C16 Te1 2.071(6) . ?
C17 C18 1.188(7) . ?
C18 Te2 2.072(6) . ?
C19 Te1 2.107(7) . ?
C19 H19A 0.96 . ?
C19 H19B 0.96 . ?
C19 H19C 0.96 . ?
C20A Te2 2.161(14) . ?
C20A H20A 0.96 . ?
C20A H20B 0.96 . ?
C20A H20C 0.96 . ?
C20B Te2 1.99(3) . ?
C20B H20D 0.96 . ?
C20B H20E 0.96 . ?
C20B H20F 0.96 . ?
C21 N1 1.308(8) . ?
C21 C22 1.363(9) . ?
C21 H21 0.93 . ?
C22 C23 1.366(9) . ?
C22 H22 0.93 . ?
C23 C24 1.381(9) . ?
C23 C26 1.520(8) . ?
C24 C25 1.381(9) . ?
C24 H24 0.93 . ?
C25 N1 1.308(9) . ?
C25 H25 0.93 . ?
C26 C27 1.385(9) . ?
C26 H26A 0.97 . ?
C26 H26B 0.97 . ?
C27 C30 1.506(8) . ?
C27 H27A 0.97 . ?
C27 H27B 0.97 . ?
C28 N2 1.315(8) . ?
C28 C29 1.377(8) . ?
C28 H28 0.93 . ?
C29 C30 1.365(8) . ?
C29 H29 0.93 . ?
C30 C31 1.387(8) . ?
C31 C32 1.364(8) . ?
C31 H31 0.93 . ?
C32 N2 1.320(7) . ?
C32 H32 0.93 . ?

loop_
_geom_torsion_atom_site_label_1
_geom_torsion_atom_site_label_2
_geom_torsion_atom_site_label_3
_geom_torsion_atom_site_label_4
_geom_torsion
_geom_torsion_site_symmetry_1
_geom_torsion_site_symmetry_2
_geom_torsion_site_symmetry_3
_geom_torsion_site_symmetry_4
_geom_torsion_publ_flag
C15 C1 C2 C3 178.1(5) . . . . ?
C6 C1 C2 C3 -2.4(8) . . . . ?
C1 C2 C3 C4 0.8(8) . . . . ?
C2 C3 C4 C5 1.7(9) . . . . ?
C3 C4 C5 C8 175.7(5) . . . . ?
C3 C4 C5 C6 -2.3(8) . . . . ?
C8 C5 C6 C7 0.9(7) . . . . ?
C4 C5 C6 C7 179.0(4) . . . . ?
C8 C5 C6 C1 -177.5(4) . . . . ?
C4 C5 C6 C1 0.6(7) . . . . ?
C2 C1 C6 C7 -176.6(5) . . . . ?
C15 C1 C6 C7 2.8(7) . . . . ?
C2 C1 C6 C5 1.7(7) . . . . ?
C15 C1 C6 C5 -178.8(4) . . . . ?
C5 C6 C7 C10 -1.3(7) . . . . ?
C1 C6 C7 C10 177.0(4) . . . . ?
C4 C5 C8 C11 -178.1(5) . . . . ?
C6 C5 C8 C11 -0.1(8) . . . . ?
C6 C7 C10 C11 0.8(7) . . . . ?
C6 C7 C10 C9 -177.4(4) . . . . ?
C14 C9 C10 C7 179.1(5) . . . . ?
C17 C9 C10 C7 -0.5(7) . . . . ?
C14 C9 C10 C11 0.9(7) . . . . ?
C17 C9 C10 C11 -178.8(4) . . . . ?
C5 C8 C11 C12 179.8(5) . . . . ?
C5 C8 C11 C10 -0.4(8) . . . . ?
C7 C10 C11 C8 0.1(7) . . . . ?
C9 C10 C11 C8 178.3(5) . . . . ?
C7 C10 C11 C12 179.9(5) . . . . ?
C9 C10 C11 C12 -1.9(7) . . . . ?
C8 C11 C12 C13 -179.0(6) . . . . ?
C10 C11 C12 C13 1.2(9) . . . . ?
C11 C12 C13 C14 0.5(10) . . . . ?
C17 C9 C14 C13 -179.6(5) . . . . ?
C10 C9 C14 C13 0.8(8) . . . . ?
C12 C13 C14 C9 -1.6(10) . . . . ?
N1 C21 C22 C23 -1.8(11) . . . . ?
C21 C22 C23 C24 -1.9(11) . . . . ?
C21 C22 C23 C26 180.0(7) . . . . ?
C22 C23 C24 C25 3.3(13) . . . . ?
C26 C23 C24 C25 -178.6(8) . . . . ?
C23 C24 C25 N1 -1.3(15) . . . . ?
C22 C23 C26 C27 -145.7(9) . . . . ?
C24 C23 C26 C27 36.3(13) . . . . ?
C23 C26 C27 C30 177.4(7) . . . . ?
N2 C28 C29 C30 -1.8(11) . . . . ?
C28 C29 C30 C31 1.9(9) . . . . ?
C28 C29 C30 C27 -176.6(6) . . . . ?
C26 C27 C30 C29 -86.2(10) . . . . ?
C26 C27 C30 C31 95.4(10) . . . . ?
C29 C30 C31 C32 -1.8(9) . . . . ?
C27 C30 C31 C32 176.6(6) . . . . ?
C30 C31 C32 N2 1.7(10) . . . . ?
C24 C25 N1 C21 -2.3(13) . . . . ?
C22 C21 N1 C25 3.8(11) . . . . ?
C29 C28 N2 C32 1.5(10) . . . . ?
C31 C32 N2 C28 -1.5(9) . . . . ?
